data_7121114
loop_
_publ_author_name
'Yang, Qian-Qian'
'Xiao, Wei'
'Du, Wei'
'Ouyang, Qin'
'Chen, Ying-Chun'

_publ_section_title
;
 Asymmetric [4+2] annulations to construct norcamphor scaffolds with
 2-cyclopentenone via double amine-thiol catalysis.
;
_journal_issue 9
_journal_name_full 'Chemical communications (Cambridge, England)'
_journal_page_first 1129
_journal_page_last 1132
_journal_paper_doi 10.1039/c7cc09221k
_journal_volume 54
_journal_year 2018
_chemical_absolute_configuration ad
_chemical_formula_moiety 'C16 H14 N2 O2'
_chemical_formula_sum 'C16 H14 N2 O2'
_chemical_formula_weight 266.29
_space_group_crystal_system orthorhombic
_space_group_IT_number 19
_space_group_name_Hall 'P 2ac 2ab'
_space_group_name_H-M_alt 'P 21 21 21'
_symmetry_space_group_name_Hall 'P 2ac 2ab'
_symmetry_space_group_name_H-M 'P 21 21 21'
_atom_sites_solution_hydrogens geom
_atom_sites_solution_primary direct
_audit_creation_date 2017-10-18
_audit_creation_method
;
Olex2 1.2
(compiled 2017.03.28 svn.r3405 for OlexSys, GUI svn.r5337)
;
_audit_update_record
;
2017-11-27 deposited with the CCDC.
2018-01-08 downloaded from the CCDC.
;
_cell_angle_alpha 90
_cell_angle_beta 90
_cell_angle_gamma 90
_cell_formula_units_Z 4
_cell_length_a 7.7601(3)
_cell_length_b 11.4659(4)
_cell_length_c 14.7078(5)
_cell_measurement_reflns_used 4425
_cell_measurement_temperature 293.47(10)
_cell_measurement_theta_max 72.5060
_cell_measurement_theta_min 5.7680
_cell_volume 1308.65(8)
_computing_cell_refinement
;
CrysAlisPro, Agilent Technologies,
Version 1.171.37.35 (release 13-08-2014 CrysAlis171 .NET)
(compiled Aug 13 2014,18:06:01)
;
_computing_data_collection
;
CrysAlisPro, Agilent Technologies,
Version 1.171.37.35 (release 13-08-2014 CrysAlis171 .NET)
(compiled Aug 13 2014,18:06:01)
;
_computing_data_reduction
;
CrysAlisPro, Agilent Technologies,
Version 1.171.37.35 (release 13-08-2014 CrysAlis171 .NET)
(compiled Aug 13 2014,18:06:01)
;
_computing_molecular_graphics 'Olex2 (Dolomanov et al., 2009)'
_computing_publication_material 'Olex2 (Dolomanov et al., 2009)'
_computing_structure_refinement 'ShelXL (Sheldrick, 2015)'
_computing_structure_solution 'ShelXT (Sheldrick, 2015)'
_diffrn_ambient_environment air
_diffrn_ambient_temperature 293.47(10)
_diffrn_detector 'CCD plate'
_diffrn_detector_area_resol_mean 15.9595
_diffrn_detector_type EosS2
_diffrn_measured_fraction_theta_full 0.999
_diffrn_measured_fraction_theta_max 0.989
_diffrn_measurement_details
;
#__ type_ start__ end____ width___ exp.time_
  1 omega    1.00   75.00   1.0000    1.0000
omega____ theta____ kappa____ phi______ frames
    -       36.0421  -99.0000    0.0000 74

#__ type_ start__ end____ width___ exp.time_
  2 omega  -31.00   53.00   1.0000    1.0000
omega____ theta____ kappa____ phi______ frames
    -       36.0421  -57.0000 -120.0000 84

#__ type_ start__ end____ width___ exp.time_
  3 omega  -31.00   53.00   1.0000    1.0000
omega____ theta____ kappa____ phi______ frames
    -       36.0421  -57.0000   30.0000 84

#__ type_ start__ end____ width___ exp.time_
  4 omega   19.00  103.00   1.0000    1.0000
omega____ theta____ kappa____ phi______ frames
    -       36.0421   57.0000  -60.0000 84

#__ type_ start__ end____ width___ exp.time_
  5 omega   41.00  126.00   1.0000    1.0000
omega____ theta____ kappa____ phi______ frames
    -      108.0000  -61.0000 -180.0000 85

#__ type_ start__ end____ width___ exp.time_
  6 omega   38.00   91.00   1.0000    1.0000
omega____ theta____ kappa____ phi______ frames
    -      108.0000  -30.0000 -180.0000 53

#__ type_ start__ end____ width___ exp.time_
  7 omega   38.00   91.00   1.0000    1.0000
omega____ theta____ kappa____ phi______ frames
    -      108.0000  -30.0000  120.0000 53

#__ type_ start__ end____ width___ exp.time_
  8 omega   38.00  116.00   1.0000    1.0000
omega____ theta____ kappa____ phi______ frames
    -      108.0000 -111.0000 -120.0000 78

#__ type_ start__ end____ width___ exp.time_
  9 omega   91.00  176.00   1.0000    1.0000
omega____ theta____ kappa____ phi______ frames
    -      108.0000   45.0000 -180.0000 85

#__ type_ start__ end____ width___ exp.time_
 10 omega   39.00  109.00   1.0000    1.0000
omega____ theta____ kappa____ phi______ frames
    -      108.0000  -94.0000  -30.0000 70

#__ type_ start__ end____ width___ exp.time_
 11 omega   81.00  176.00   1.0000    1.0000
omega____ theta____ kappa____ phi______ frames
    -      108.0000   77.0000  -60.0000 95

#__ type_ start__ end____ width___ exp.time_
 12 omega   19.00  103.00   1.0000    1.0000
omega____ theta____ kappa____ phi______ frames
    -       36.0421   57.0000   30.0000 84

#__ type_ start__ end____ width___ exp.time_
 13 omega  -31.00   53.00   1.0000    1.0000
omega____ theta____ kappa____ phi______ frames
    -       36.0421  -57.0000  150.0000 84

#__ type_ start__ end____ width___ exp.time_
 14 omega   19.00  103.00   1.0000    1.0000
omega____ theta____ kappa____ phi______ frames
    -       36.0421   57.0000 -180.0000 84

#__ type_ start__ end____ width___ exp.time_
 15 omega   87.00  120.00   1.0000    1.0000
omega____ theta____ kappa____ phi______ frames
    -      108.0000   30.0000  120.0000 33

#__ type_ start__ end____ width___ exp.time_
 16 omega   81.00  176.00   1.0000    1.0000
omega____ theta____ kappa____ phi______ frames
    -      108.0000   77.0000 -120.0000 95
;
_diffrn_measurement_device 'four-circle diffractometer'
_diffrn_measurement_device_type 'New Gemini, Dual, Cu at zero, EosS2'
_diffrn_measurement_method '\w scans'
_diffrn_orient_matrix_UB_11 -0.0001917000
_diffrn_orient_matrix_UB_12 -0.0898240000
_diffrn_orient_matrix_UB_13 -0.0778942000
_diffrn_orient_matrix_UB_21 0.0142590000
_diffrn_orient_matrix_UB_22 0.0996756000
_diffrn_orient_matrix_UB_23 -0.0698036000
_diffrn_orient_matrix_UB_31 0.1980539000
_diffrn_orient_matrix_UB_32 -0.0073236000
_diffrn_orient_matrix_UB_33 0.0048920000
_diffrn_radiation_monochromator graphite
_diffrn_radiation_probe x-ray
_diffrn_radiation_type CuK\a
_diffrn_radiation_wavelength 1.54184
_diffrn_reflns_av_R_equivalents 0.0179
_diffrn_reflns_av_unetI/netI 0.0158
_diffrn_reflns_Laue_measured_fraction_full 0.999
_diffrn_reflns_Laue_measured_fraction_max 0.989
_diffrn_reflns_limit_h_max 9
_diffrn_reflns_limit_h_min -6
_diffrn_reflns_limit_k_max 14
_diffrn_reflns_limit_k_min -13
_diffrn_reflns_limit_l_max 17
_diffrn_reflns_limit_l_min -17
_diffrn_reflns_number 7223
_diffrn_reflns_point_group_measured_fraction_full 0.999
_diffrn_reflns_point_group_measured_fraction_max 0.979
_diffrn_reflns_theta_full 67.684
_diffrn_reflns_theta_max 72.599
_diffrn_reflns_theta_min 6.017
_diffrn_source 'Enhance (Cu) X-ray Source'
_exptl_absorpt_coefficient_mu 0.734
_exptl_absorpt_correction_T_max 1.00000
_exptl_absorpt_correction_T_min 0.76161
_exptl_absorpt_correction_type multi-scan
_exptl_absorpt_process_details
;
CrysAlisPro, Agilent Technologies,
Version 1.171.37.35 (release 13-08-2014 CrysAlis171 .NET)
(compiled Aug 13 2014,18:06:01)
Empirical absorption correction using spherical harmonics,
 implemented in SCALE3 ABSPACK scaling algorithm.
;
_exptl_crystal_colour 'clear light colourless'
_exptl_crystal_colour_lustre clear
_exptl_crystal_colour_modifier light
_exptl_crystal_colour_primary colourless
_exptl_crystal_density_diffrn 1.352
_exptl_crystal_description block
_exptl_crystal_F_000 560
_exptl_crystal_size_max 0.7
_exptl_crystal_size_mid 0.6
_exptl_crystal_size_min 0.5
_refine_diff_density_max 0.255
_refine_diff_density_min -0.494
_refine_diff_density_rms 0.117
_refine_ls_abs_structure_details
;
 Flack x determined using 996 quotients [(I+)-(I-)]/[(I+)+(I-)]
 (Parsons, Flack and Wagner, Acta Cryst. B69 (2013) 249-259).
;
_refine_ls_abs_structure_Flack -0.06(10)
_refine_ls_extinction_method none
_refine_ls_goodness_of_fit_ref 1.117
_refine_ls_hydrogen_treatment constr
_refine_ls_matrix_type full
_refine_ls_number_parameters 182
_refine_ls_number_reflns 2539
_refine_ls_number_restraints 0
_refine_ls_restrained_S_all 1.117
_refine_ls_R_factor_all 0.0528
_refine_ls_R_factor_gt 0.0522
_refine_ls_shift/su_max 0.000
_refine_ls_shift/su_mean 0.000
_refine_ls_structure_factor_coef Fsqd
_refine_ls_weighting_details 'w=1/[\s^2^(Fo^2^)+(0.0966P)^2^+0.0676P] where P=(Fo^2^+2Fc^2^)/3'
_refine_ls_weighting_scheme calc
_refine_ls_wR_factor_gt 0.1269
_refine_ls_wR_factor_ref 0.1280
_reflns_Friedel_coverage 0.699
_reflns_Friedel_fraction_full 0.999
_reflns_Friedel_fraction_max 0.965
_reflns_number_gt 2477
_reflns_number_total 2539
_reflns_threshold_expression 'I > 2\s(I)'
_cod_data_source_file c7cc09221k2.cif
_cod_data_source_block 5l
_cod_depositor_comments 'Adding full bibliography for 7121114.cif.'
_cod_original_cell_volume 1308.65(9)
_cod_database_code 7121114
_shelx_shelxl_version_number 2014/7
_shelx_space_group_comment
;
The symmetry employed for this shelxl refinement is uniquely defined
by the following loop, which should always be used as a source of
symmetry information in preference to the above space-group names.
They are only intended as comments.
;
_reflns_odcompleteness_completeness 99.78
_reflns_odcompleteness_iscentric 1
_reflns_odcompleteness_theta 66.97
_olex2_refinement_description
;
1. Fixed Uiso
 At 1.2 times of:
  All C(H) groups, All C(H,H) groups
 At 1.5 times of:
  All C(H,H,H) groups
2.a Ternary CH refined with riding coordinates:
 C007(H007), C00A(H00A), C00B(H00B)
2.b Secondary CH2 refined with riding coordinates:
 C00D(H00C,H00D), C00G(H00G,H00H)
2.c Aromatic/amide H refined with riding coordinates:
 C00E(H00E), C00F(H00F), C00J(H00L), C00K(H00M)
2.d Idealised Me refined as rotating group:
 C00H(H00I,H00J,H00K)
;
_olex2_date_sample_data_collection 2017-10-16
_olex2_submission_special_instructions 'No special instructions were received'

loop_
_space_group_symop_operation_xyz
'x, y, z'
'-x+1/2, -y, z+1/2'
'-x, y+1/2, -z+1/2'
'x+1/2, -y+1/2, -z'

loop_
_atom_site_label
_atom_site_type_symbol
_atom_site_fract_x
_atom_site_fract_y
_atom_site_fract_z
_atom_site_U_iso_or_equiv
_atom_site_adp_type
_atom_site_occupancy
_atom_site_site_symmetry_order
_atom_site_calc_flag
_atom_site_refinement_flags_posn
O001 O 0.0512(2) 0.38135(15) 0.34381(12) 0.0435(4) Uani 1 1 d .
N002 N 0.0735(2) 0.58055(17) 0.32671(13) 0.0356(4) Uani 1 1 d .
O003 O 0.3879(4) 0.14329(17) 0.41460(19) 0.0740(7) Uani 1 1 d .
N004 N 0.3214(4) 0.5304(3) 0.63618(16) 0.0625(7) Uani 1 1 d .
C005 C 0.1301(3) 0.47321(19) 0.35200(13) 0.0317(4) Uani 1 1 d .
C006 C 0.3208(3) 0.4799(2) 0.57014(16) 0.0401(5) Uani 1 1 d .
C007 C 0.3128(3) 0.41156(19) 0.48611(14) 0.0332(5) Uani 1 1 d .
H007 H 0.2102 0.3618 0.4879 0.040 Uiso 1 1 calc R
C008 C 0.1859(3) 0.66779(19) 0.35614(14) 0.0334(5) Uani 1 1 d .
C009 C 0.3230(3) 0.61867(18) 0.40353(14) 0.0326(5) Uani 1 1 d .
C00A C 0.4747(3) 0.3331(2) 0.47352(18) 0.0433(6) Uani 1 1 d .
H00A H 0.5243 0.3009 0.5294 0.052 Uiso 1 1 calc R
C00B C 0.4607(3) 0.4340(2) 0.34168(16) 0.0379(5) Uani 1 1 d .
H00B H 0.5033 0.4840 0.2926 0.045 Uiso 1 1 calc R
C00C C 0.3075(3) 0.48755(18) 0.39675(14) 0.0304(5) Uani 1 1 d .
C00D C 0.5934(3) 0.4114(2) 0.4177(2) 0.0466(6) Uani 1 1 d .
H00C H 0.6952 0.3709 0.3961 0.056 Uiso 1 1 calc R
H00D H 0.6261 0.4819 0.4498 0.056 Uiso 1 1 calc R
C00E C 0.4458(3) 0.6914(2) 0.44144(17) 0.0433(6) Uani 1 1 d .
H00E H 0.5388 0.6606 0.4733 0.052 Uiso 1 1 calc R
C00F C 0.1684(4) 0.7868(2) 0.34372(16) 0.0422(5) Uani 1 1 d .
H00F H 0.0770 0.8177 0.3106 0.051 Uiso 1 1 calc R
C00G C 0.4205(3) 0.3088(2) 0.31213(18) 0.0445(6) Uani 1 1 d .
H00G H 0.3089 0.3038 0.2827 0.053 Uiso 1 1 calc R
H00H H 0.5082 0.2789 0.2713 0.053 Uiso 1 1 calc R
C00H C -0.0907(3) 0.6007(3) 0.2830(2) 0.0513(6) Uani 1 1 d .
H00I H -0.1458 0.5274 0.2712 0.077 Uiso 1 1 calc GR
H00J H -0.0727 0.6413 0.2267 0.077 Uiso 1 1 calc GR
H00K H -0.1624 0.6469 0.3221 0.077 Uiso 1 1 calc GR
C00I C 0.4212(3) 0.2441(2) 0.40179(19) 0.0469(6) Uani 1 1 d .
C00J C 0.2922(4) 0.8581(2) 0.38252(17) 0.0478(6) Uani 1 1 d .
H00L H 0.2837 0.9385 0.3758 0.057 Uiso 1 1 calc R
C00K C 0.4280(4) 0.8116(2) 0.43110(19) 0.0501(6) Uani 1 1 d .
H00M H 0.5088 0.8612 0.4573 0.060 Uiso 1 1 calc R

loop_
_atom_site_aniso_label
_atom_site_aniso_U_11
_atom_site_aniso_U_22
_atom_site_aniso_U_33
_atom_site_aniso_U_23
_atom_site_aniso_U_13
_atom_site_aniso_U_12
O001 0.0425(9) 0.0428(9) 0.0453(9) 0.0019(7) -0.0077(7) -0.0126(7)
N002 0.0317(9) 0.0390(10) 0.0361(9) 0.0000(7) -0.0065(7) 0.0024(8)
O003 0.1035(19) 0.0354(10) 0.0832(16) 0.0019(10) 0.0067(15) -0.0062(11)
N004 0.0768(17) 0.0719(16) 0.0387(11) -0.0057(11) -0.0065(11) 0.0012(14)
C005 0.0310(10) 0.0360(10) 0.0282(9) -0.0010(8) -0.0015(8) -0.0043(8)
C006 0.0426(13) 0.0439(12) 0.0339(11) 0.0048(9) -0.0049(9) -0.0008(10)
C007 0.0336(10) 0.0329(10) 0.0329(10) 0.0045(8) -0.0034(8) -0.0026(8)
C008 0.0355(10) 0.0362(11) 0.0286(9) -0.0001(8) 0.0030(8) 0.0017(9)
C009 0.0341(10) 0.0332(10) 0.0304(9) 0.0030(8) -0.0033(8) -0.0037(8)
C00A 0.0438(12) 0.0399(12) 0.0461(13) 0.0055(10) -0.0087(10) 0.0086(10)
C00B 0.0342(11) 0.0389(11) 0.0405(11) 0.0043(9) 0.0058(9) -0.0008(9)
C00C 0.0291(10) 0.0318(10) 0.0304(9) 0.0026(8) -0.0030(8) -0.0020(8)
C00D 0.0288(11) 0.0489(13) 0.0621(15) 0.0003(11) -0.0034(10) 0.0022(10)
C00E 0.0443(12) 0.0414(12) 0.0442(12) 0.0037(9) -0.0121(10) -0.0104(10)
C00F 0.0508(13) 0.0360(11) 0.0398(11) 0.0027(9) 0.0036(10) 0.0073(10)
C00G 0.0463(13) 0.0430(12) 0.0441(12) -0.0068(10) 0.0043(10) 0.0038(11)
C00H 0.0380(13) 0.0585(15) 0.0572(15) 0.0013(12) -0.0145(11) 0.0065(12)
C00I 0.0484(13) 0.0363(12) 0.0560(14) -0.0003(11) 0.0037(11) 0.0049(10)
C00J 0.0675(17) 0.0315(11) 0.0445(12) 0.0015(9) 0.0078(12) -0.0021(11)
C00K 0.0635(16) 0.0401(12) 0.0467(12) -0.0024(10) -0.0035(12) -0.0184(12)

loop_
_atom_type_symbol
_atom_type_description
_atom_type_scat_dispersion_real
_atom_type_scat_dispersion_imag
_atom_type_scat_source
C C 0.0181 0.0091 'International Tables Vol C Tables 4.2.6.8 and 6.1.1.4'
H H 0.0000 0.0000 'International Tables Vol C Tables 4.2.6.8 and 6.1.1.4'
N N 0.0311 0.0180 'International Tables Vol C Tables 4.2.6.8 and 6.1.1.4'
O O 0.0492 0.0322 'International Tables Vol C Tables 4.2.6.8 and 6.1.1.4'

loop_
_geom_angle_atom_site_label_1
_geom_angle_atom_site_label_2
_geom_angle_atom_site_label_3
_geom_angle
C005 N002 C008 111.24(18)
C005 N002 C00H 123.5(2)
C008 N002 C00H 125.0(2)
O001 C005 N002 126.2(2)
O001 C005 C00C 125.7(2)
N002 C005 C00C 108.08(18)
N004 C006 C007 177.3(3)
C006 C007 H007 108.8
C006 C007 C00A 112.04(19)
C006 C007 C00C 114.13(17)
C00A C007 H007 108.8
C00A C007 C00C 103.96(18)
C00C C007 H007 108.8
C009 C008 N002 110.07(19)
C00F C008 N002 127.2(2)
C00F C008 C009 122.7(2)
C008 C009 C00C 107.97(18)
C00E C009 C008 119.0(2)
C00E C009 C00C 132.9(2)
C007 C00A H00A 115.8
C00D C00A C007 102.23(19)
C00D C00A H00A 115.8
C00I C00A C007 104.45(19)
C00I C00A H00A 115.8
C00I C00A C00D 100.7(2)
C00C C00B H00B 114.1
C00D C00B H00B 114.1
C00D C00B C00C 101.43(18)
C00G C00B H00B 114.1
C00G C00B C00C 111.10(18)
C00G C00B C00D 100.6(2)
C005 C00C C007 108.75(16)
C005 C00C C00B 114.69(16)
C009 C00C C005 101.91(16)
C009 C00C C007 119.50(17)
C009 C00C C00B 111.36(17)
C00B C00C C007 101.21(17)
C00A C00D C00B 94.91(18)
C00A C00D H00C 112.8
C00A C00D H00D 112.8
C00B C00D H00C 112.8
C00B C00D H00D 112.8
H00C C00D H00D 110.2
C009 C00E H00E 120.5
C009 C00E C00K 118.9(2)
C00K C00E H00E 120.5
C008 C00F H00F 121.3
C008 C00F C00J 117.4(2)
C00J C00F H00F 121.3
C00B C00G H00G 111.3
C00B C00G H00H 111.3
H00G C00G H00H 109.2
C00I C00G C00B 102.20(19)
C00I C00G H00G 111.3
C00I C00G H00H 111.3
N002 C00H H00I 109.5
N002 C00H H00J 109.5
N002 C00H H00K 109.5
H00I C00H H00J 109.5
H00I C00H H00K 109.5
H00J C00H H00K 109.5
O003 C00I C00A 126.5(3)
O003 C00I C00G 127.5(3)
C00G C00I C00A 106.0(2)
C00F C00J H00L 119.5
C00K C00J C00F 121.0(2)
C00K C00J H00L 119.5
C00E C00K H00M 119.5
C00J C00K C00E 121.0(2)
C00J C00K H00M 119.5

loop_
_geom_bond_atom_site_label_1
_geom_bond_atom_site_label_2
_geom_bond_distance
O001 C005 1.224(3)
N002 C005 1.359(3)
N002 C008 1.396(3)
N002 C00H 1.445(3)
O003 C00I 1.199(3)
N004 C006 1.131(4)
C005 C00C 1.535(3)
C006 C007 1.465(3)
C007 H007 0.9800
C007 C00A 1.556(3)
C007 C00C 1.577(3)
C008 C009 1.391(3)
C008 C00F 1.384(3)
C009 C00C 1.512(3)
C009 C00E 1.384(3)
C00A H00A 0.9800
C00A C00D 1.526(4)
C00A C00I 1.525(4)
C00B H00B 0.9800
C00B C00C 1.565(3)
C00B C00D 1.542(3)
C00B C00G 1.531(3)
C00D H00C 0.9700
C00D H00D 0.9700
C00E H00E 0.9300
C00E C00K 1.393(4)
C00F H00F 0.9300
C00F C00J 1.385(4)
C00G H00G 0.9700
C00G H00H 0.9700
C00G C00I 1.513(4)
C00H H00I 0.9600
C00H H00J 0.9600
C00H H00K 0.9600
C00J H00L 0.9300
C00J C00K 1.381(4)
C00K H00M 0.9300
